data_1561038
loop_
_publ_author_name
'Fan, Liming'
'Gao, Lingling'
'Ren, Guohua'
'Zhang, Jie'
'Huo, Liangqin'
'Wang, Xiaoqing'
'Niu, Xiaoyan'
'Hu, Tuoping'

_publ_section_title
;
 Three coordination polymers based on 5-(1H-tetrazol-5-yl)isophthalic
 acid: Syntheses, structure, magnetic properties
;
_journal_name_full 'Journal of Solid State Chemistry'
_journal_page_first 15
_journal_page_last 21
_journal_paper_doi 10.1016/j.jssc.2018.04.036
_journal_volume 264
_journal_year 2018
_chemical_formula_moiety 'C25 H16 N6 Ni O4, H2 O'
_chemical_formula_sum 'C25 H18 N6 Ni O5'
_chemical_formula_weight 541.16
_space_group_crystal_system triclinic
_space_group_IT_number 2
_space_group_name_Hall '-P 1'
_space_group_name_H-M_alt 'P -1'
_atom_sites_solution_hydrogens mixed
_cell_angle_alpha 98.49(5)
_cell_angle_beta 92.70(4)
_cell_angle_gamma 99.49(5)
_cell_formula_units_Z 2
_cell_length_a 10.62(5)
_cell_length_b 10.82(5)
_cell_length_c 12.58(6)
_cell_measurement_reflns_used 1357
_cell_measurement_temperature 296(2)
_cell_measurement_theta_max 20.764
_cell_measurement_theta_min 2.726
_cell_volume 1406(11)
_computing_molecular_graphics 'Olex2 (Dolomanov et al., 2009)'
_computing_publication_material 'Olex2 (Dolomanov et al., 2009)'
_computing_structure_refinement 'ShelXL (Sheldrick, 2008)'
_computing_structure_solution 'SHELXS-97 (Sheldrick, 1990)'
_diffrn_ambient_temperature 296.15
_diffrn_measured_fraction_theta_full 0.988
_diffrn_measured_fraction_theta_max 0.964
_diffrn_measurement_device_type bruker-CCD
_diffrn_radiation_type MoK\a
_diffrn_radiation_wavelength 0.71075
_diffrn_reflns_av_R_equivalents 0.0948
_diffrn_reflns_av_unetI/netI 0.1573
_diffrn_reflns_Laue_measured_fraction_full 0.988
_diffrn_reflns_Laue_measured_fraction_max 0.964
_diffrn_reflns_limit_h_max 13
_diffrn_reflns_limit_h_min -13
_diffrn_reflns_limit_k_max 14
_diffrn_reflns_limit_k_min -14
_diffrn_reflns_limit_l_max 16
_diffrn_reflns_limit_l_min -16
_diffrn_reflns_number 16869
_diffrn_reflns_point_group_measured_fraction_full 0.988
_diffrn_reflns_point_group_measured_fraction_max 0.964
_diffrn_reflns_theta_full 25.242
_diffrn_reflns_theta_max 28.109
_diffrn_reflns_theta_min 2.639
_exptl_absorpt_coefficient_mu 0.732
_exptl_absorpt_correction_type multi-scan
_exptl_crystal_colour green
_exptl_crystal_colour_primary green
_exptl_crystal_density_diffrn 1.278
_exptl_crystal_density_method 'not measured'
_exptl_crystal_description block
_exptl_crystal_F_000 556
_exptl_crystal_size_max 0.15
_exptl_crystal_size_mid 0.12
_exptl_crystal_size_min 0.1
_exptl_transmission_factor_max 28.109
_exptl_transmission_factor_min 2.109
_refine_diff_density_max 1.001
_refine_diff_density_min -1.113
_refine_diff_density_rms 0.141
_refine_ls_extinction_coef 0.0076(19)
_refine_ls_extinction_expression Fc^*^=kFc[1+0.001xFc^2^\l^3^/sin(2\q)]^-1/4^
_refine_ls_extinction_method 'SHELXL-2014/7 (Sheldrick 2014'
_refine_ls_goodness_of_fit_ref 0.947
_refine_ls_hydrogen_treatment constr
_refine_ls_matrix_type full
_refine_ls_number_parameters 336
_refine_ls_number_reflns 6625
_refine_ls_number_restraints 1
_refine_ls_restrained_S_all 0.947
_refine_ls_R_factor_all 0.1356
_refine_ls_R_factor_gt 0.0690
_refine_ls_shift/su_max 0.000
_refine_ls_shift/su_mean 0.000
_refine_ls_structure_factor_coef Fsqd
_refine_ls_weighting_details 'w=1/[\s^2^(Fo^2^)+(0.1020P)^2^] where P=(Fo^2^+2Fc^2^)/3'
_refine_ls_weighting_scheme calc
_refine_ls_wR_factor_gt 0.1723
_refine_ls_wR_factor_ref 0.2111
_reflns_Friedel_coverage 0.000
_reflns_Friedel_fraction_full .
_reflns_Friedel_fraction_max .
_reflns_number_gt 3190
_reflns_number_total 6625
_reflns_threshold_expression 'I > 2\s(I)'
_cod_data_source_file JSSC-2018-264-15.cif
_cod_data_source_block p3
_cod_original_cell_volume 1407(12)
_cod_database_code 1561038
_shelx_space_group_comment
;
The symmetry employed for this shelxl refinement is uniquely defined
by the following loop, which should always be used as a source of
symmetry information in preference to the above space-group names.
They are only intended as comments.
;
_shelx_estimated_absorpt_t_max 0.930
_shelx_estimated_absorpt_t_min 0.898
_olex2_refinement_description
;
1. Others
 Fixed Uiso: H3(0.089) H5A(0.105) H5B(0.105) H2(0.037) H6(0.039) H16(0.142)
 H4(0.042) H11(0.06) H19(0.099) H10(0.053) H22(0.065) H24(0.057) H23(0.063)
 H20(0.099) H17(0.121) H25(0.062) H13(0.069) H14(0.06)
 Fixed X: H3(0.0587) H5A(-0.0456) H5B(0.0703) H2(0.0195) H6(0.174) H16(0.5187)
 H4(-0.1989) H11(0.4684) H19(0.6692) H10(0.4725) H22(0.4817) H24(0.7018)
 H23(0.4835) H20(0.6832) H17(0.518) H25(0.7031) H13(0.759) H14(0.7566)
 Fixed Y: H3(-0.7151) H5A(0.0956) H5B(0.0786) H2(-0.1199) H6(-0.4294)
 H16(0.177) H4(-0.4456) H11(0.0575) H19(0.5857) H10(-0.0805) H22(0.4684)
 H24(0.8611) H23(0.6265) H20(0.436) H17(0.3253) H25(0.7126) H13(0.2834)
 H14(0.1364)
 Fixed Z: H3(0.6405) H5A(0.5877) H5B(0.5575) H2(0.6178) H6(0.6195) H16(1.0727)
 H4(0.6518) H11(0.9135) H19(1.0538) H10(0.7631) H22(1.337) H24(1.3332)
 H23(1.4753) H20(0.911) H17(1.2152) H25(1.1894) H13(0.8177) H14(0.671)
;

loop_
_space_group_symop_operation_xyz
'x, y, z'
'-x, -y, -z'

loop_
_atom_site_label
_atom_site_type_symbol
_atom_site_fract_x
_atom_site_fract_y
_atom_site_fract_z
_atom_site_U_iso_or_equiv
_atom_site_adp_type
_atom_site_occupancy
_atom_site_site_symmetry_order
_atom_site_calc_flag
_atom_site_refinement_flags_posn
_atom_site_refinement_flags_adp
_atom_site_refinement_flags_occupancy
_atom_site_disorder_assembly
_atom_site_disorder_group
Ni1 Ni 0.60987(6) -0.10572(5) 0.55658(5) 0.0245(2) Uani 1 1 d . . . . .
O3 O 0.0731(4) -0.6396(4) 0.6347(4) 0.0596(12) Uani 1 1 d . . . . .
H3 H 0.0587 -0.7151 0.6405 0.089 Uiso 1 1 calc GR . . . .
O4 O -0.1334(5) -0.6555(4) 0.6514(4) 0.0686(14) Uani 1 1 d . . . . .
O5 O 0.0325(5) 0.1135(4) 0.6076(4) 0.0700(14) Uani 1 1 d . . . . .
H5A H -0.0456 0.0956 0.5877 0.105 Uiso 1 1 d R . . . .
H5B H 0.0703 0.0786 0.5575 0.105 Uiso 1 1 d R . . . .
C2 C 0.0107(5) -0.2060(5) 0.6220(4) 0.0310(12) Uani 1 1 d . . . . .
H2 H 0.0195 -0.1199 0.6178 0.037 Uiso 1 1 calc R . . . .
N6 N 0.5943(4) 0.7589(4) 1.4200(3) 0.0302(10) Uani 1 1 d . . . . .
C6 C 0.1033(5) -0.3889(4) 0.6246(4) 0.0326(12) Uani 1 1 d . . . . .
H6 H 0.1740 -0.4294 0.6195 0.039 Uiso 1 1 calc R . . . .
O2 O -0.2032(3) -0.1113(3) 0.5783(3) 0.0343(9) Uani 1 1 d . . . . .
C16 C 0.5558(11) 0.2601(6) 1.0685(6) 0.118(4) Uani 1 1 d . . . . .
H16 H 0.5187 0.1770 1.0727 0.142 Uiso 1 1 calc R . . . .
C4 C -0.1194(5) -0.3988(5) 0.6435(4) 0.0346(12) Uani 1 1 d . . . . .
H4 H -0.1989 -0.4456 0.6518 0.042 Uiso 1 1 calc R . . . .
C11 C 0.5284(6) 0.0774(5) 0.8645(5) 0.0502(17) Uani 1 1 d . . . . .
H11 H 0.4684 0.0575 0.9135 0.060 Uiso 1 1 calc R . . . .
C1 C 0.1162(5) -0.2623(4) 0.6162(4) 0.0286(11) Uani 1 1 d . . . . .
C19 C 0.6432(8) 0.5006(7) 1.0593(6) 0.083(3) Uani 1 1 d . . . . .
H19 H 0.6692 0.5857 1.0538 0.099 Uiso 1 1 calc R . . . .
N5 N 0.6165(4) 0.0137(4) 0.7009(3) 0.0332(10) Uani 1 1 d . . . . .
C10 C 0.5320(6) -0.0056(5) 0.7746(4) 0.0439(15) Uani 1 1 d . . . . .
H10 H 0.4725 -0.0805 0.7631 0.053 Uiso 1 1 calc R . . . .
C8 C 0.2318(5) -0.1901(4) 0.5880(4) 0.0273(11) Uani 1 1 d . . . . .
C3 C -0.1078(5) -0.2719(5) 0.6340(4) 0.0295(11) Uani 1 1 d . . . . .
N1 N 0.4206(4) -0.1274(3) 0.5524(3) 0.0265(9) Uani 1 1 d . . . . .
C5 C -0.0130(5) -0.4551(4) 0.6405(4) 0.0328(12) Uani 1 1 d . . . . .
N2 N 0.3508(4) -0.0464(3) 0.5259(3) 0.0256(9) Uani 1 1 d . . . . .
C12 C 0.6109(6) 0.1903(5) 0.8854(4) 0.0439(15) Uani 1 1 d . . . . .
C15 C 0.6080(6) 0.2839(4) 0.9794(5) 0.0502(17) Uani 1 1 d D . . . .
C21 C 0.5938(6) 0.5699(5) 1.2453(4) 0.0385(14) Uani 1 1 d . . . . .
C22 C 0.5279(6) 0.5485(6) 1.3341(5) 0.0542(18) Uani 1 1 d . . . . .
H22 H 0.4817 0.4684 1.3370 0.065 Uiso 1 1 calc R . . . .
N4 N 0.3465(4) -0.2196(4) 0.5919(3) 0.0298(10) Uani 1 1 d . . . . .
C24 C 0.6565(6) 0.7800(5) 1.3339(4) 0.0473(16) Uani 1 1 d . . . . .
H24 H 0.7018 0.8611 1.3332 0.057 Uiso 1 1 calc R . . . .
C18 C 0.5984(6) 0.4696(5) 1.1557(4) 0.0426(14) Uani 1 1 d . . . . .
C23 C 0.5301(6) 0.6436(5) 1.4169(5) 0.0522(18) Uani 1 1 d . . . . .
H23 H 0.4835 0.6265 1.4753 0.063 Uiso 1 1 calc R . . . .
C20 C 0.6504(8) 0.4121(4) 0.9736(6) 0.083(3) Uani 1 1 d D . . . .
H20 H 0.6832 0.4360 0.9110 0.099 Uiso 1 1 calc R . . . .
C17 C 0.5536(10) 0.3500(6) 1.1539(6) 0.101(4) Uani 1 1 d . . . . .
H17 H 0.5180 0.3253 1.2152 0.121 Uiso 1 1 calc R . . . .
C25 C 0.6582(6) 0.6917(5) 1.2478(5) 0.0515(17) Uani 1 1 d . . . . .
H25 H 0.7031 0.7126 1.1894 0.062 Uiso 1 1 calc R . . . .
C7 C -0.2200(5) -0.2108(4) 0.6198(4) 0.0275(11) Uani 1 1 d . . . . .
C9 C -0.0330(6) -0.5930(5) 0.6433(5) 0.0438(15) Uani 1 1 d . . . . .
C13 C 0.6986(7) 0.2092(5) 0.8086(5) 0.0574(19) Uani 1 1 d . . . . .
H13 H 0.7590 0.2834 0.8177 0.069 Uiso 1 1 calc R . . . .
C14 C 0.6964(6) 0.1201(5) 0.7208(5) 0.0497(17) Uani 1 1 d . . . . .
H14 H 0.7566 0.1364 0.6710 0.060 Uiso 1 1 calc R . . . .
N3 N 0.2318(4) -0.0822(4) 0.5471(3) 0.0305(10) Uani 1 1 d . . . . .
O1 O -0.3276(3) -0.2566(3) 0.6434(3) 0.0346(9) Uani 1 1 d . . . . .

loop_
_atom_site_aniso_label
_atom_site_aniso_U_11
_atom_site_aniso_U_22
_atom_site_aniso_U_33
_atom_site_aniso_U_23
_atom_site_aniso_U_13
_atom_site_aniso_U_12
Ni1 0.0238(4) 0.0217(3) 0.0271(4) -0.0007(2) 0.0029(2) 0.0054(3)
O3 0.059(3) 0.029(2) 0.095(4) 0.016(2) 0.005(3) 0.013(2)
O4 0.058(3) 0.034(2) 0.113(4) 0.021(3) 0.011(3) -0.004(2)
O5 0.060(3) 0.052(3) 0.100(4) 0.011(3) 0.003(3) 0.018(2)
C2 0.026(3) 0.028(3) 0.040(3) 0.005(2) 0.004(2) 0.004(2)
N6 0.034(3) 0.026(2) 0.028(2) -0.0018(18) 0.0038(19) 0.0053(19)
C6 0.027(3) 0.026(3) 0.048(3) 0.010(2) 0.004(2) 0.009(2)
O2 0.029(2) 0.0266(18) 0.049(2) 0.0108(16) 0.0015(17) 0.0045(16)
C16 0.263(13) 0.029(4) 0.054(5) -0.005(3) 0.077(6) -0.007(5)
C4 0.030(3) 0.028(3) 0.045(3) 0.007(2) 0.011(2) -0.001(2)
C11 0.062(4) 0.041(3) 0.040(3) -0.005(3) 0.020(3) -0.007(3)
C1 0.023(3) 0.026(2) 0.037(3) 0.005(2) 0.003(2) 0.003(2)
C19 0.116(7) 0.047(4) 0.072(5) -0.018(4) 0.032(5) -0.006(4)
N5 0.035(3) 0.026(2) 0.036(2) -0.0026(19) 0.002(2) 0.003(2)
C10 0.057(4) 0.034(3) 0.034(3) -0.004(2) 0.016(3) -0.007(3)
C8 0.022(3) 0.025(2) 0.036(3) 0.005(2) 0.001(2) 0.008(2)
C3 0.023(3) 0.033(3) 0.035(3) 0.006(2) 0.005(2) 0.012(2)
N1 0.033(3) 0.0175(19) 0.028(2) 0.0014(16) -0.0042(18) 0.0027(18)
C5 0.033(3) 0.022(2) 0.044(3) 0.010(2) 0.003(2) 0.000(2)
N2 0.015(2) 0.024(2) 0.035(2) -0.0012(17) 0.0027(17) 0.0011(17)
C12 0.059(4) 0.032(3) 0.034(3) -0.008(2) 0.006(3) 0.002(3)
C15 0.071(5) 0.031(3) 0.044(4) -0.010(3) 0.011(3) 0.006(3)
C21 0.047(4) 0.032(3) 0.034(3) -0.006(2) 0.000(3) 0.012(3)
C22 0.061(5) 0.040(3) 0.050(4) -0.013(3) 0.019(3) -0.011(3)
N4 0.023(2) 0.025(2) 0.043(3) 0.0086(19) 0.0044(19) 0.0066(18)
C24 0.068(5) 0.030(3) 0.041(3) -0.006(3) 0.009(3) 0.009(3)
C18 0.052(4) 0.040(3) 0.032(3) -0.006(2) 0.007(3) 0.007(3)
C23 0.065(5) 0.038(3) 0.043(3) -0.012(3) 0.025(3) -0.012(3)
C20 0.116(7) 0.055(4) 0.060(5) -0.024(4) 0.040(4) -0.017(4)
C17 0.219(11) 0.032(4) 0.044(4) -0.005(3) 0.062(5) -0.007(5)
C25 0.069(5) 0.044(3) 0.042(3) -0.002(3) 0.022(3) 0.013(3)
C7 0.018(3) 0.028(3) 0.035(3) 0.006(2) 0.006(2) -0.001(2)
C9 0.044(4) 0.027(3) 0.061(4) 0.006(3) 0.002(3) 0.011(3)
C13 0.072(5) 0.037(3) 0.051(4) -0.015(3) 0.019(3) -0.012(3)
C14 0.054(4) 0.042(3) 0.041(3) -0.014(3) 0.017(3) -0.011(3)
N3 0.025(2) 0.028(2) 0.041(3) 0.0089(19) 0.0071(19) 0.0067(19)
O1 0.025(2) 0.0322(19) 0.047(2) 0.0075(16) 0.0098(16) 0.0030(16)

loop_
_atom_type_symbol
_atom_type_description
_atom_type_scat_dispersion_real
_atom_type_scat_dispersion_imag
_atom_type_scat_source
C C 0.0033 0.0016 'International Tables Vol C Tables 4.2.6.8 and 6.1.1.4'
H H 0.0000 0.0000 'International Tables Vol C Tables 4.2.6.8 and 6.1.1.4'
N N 0.0061 0.0033 'International Tables Vol C Tables 4.2.6.8 and 6.1.1.4'
Ni Ni 0.3393 1.1124 'International Tables Vol C Tables 4.2.6.8 and 6.1.1.4'
O O 0.0106 0.0060 'International Tables Vol C Tables 4.2.6.8 and 6.1.1.4'

loop_
_geom_angle_atom_site_label_1
_geom_angle_atom_site_label_2
_geom_angle_atom_site_label_3
_geom_angle
_geom_angle_site_symmetry_1
_geom_angle_site_symmetry_3
N6 Ni1 C7 85.0(3) 1_544 1_655
N6 Ni1 O1 85.0(4) 1_544 1_655
O2 Ni1 N6 90.34(18) 1_655 1_544
O2 Ni1 N5 90.98(18) 1_655 .
O2 Ni1 N2 90.98(19) 1_655 2_656
O2 Ni1 C7 30.70(19) 1_655 1_655
O2 Ni1 O1 60.64(15) 1_655 1_655
N5 Ni1 N6 173.89(17) . 1_544
N5 Ni1 N2 91.5(4) . 2_656
N5 Ni1 C7 93.1(3) . 1_655
N5 Ni1 O1 90.4(4) . 1_655
N1 Ni1 N6 89.44(17) . 1_544
N1 Ni1 O2 168.73(16) . 1_655
N1 Ni1 N5 88.09(17) . .
N1 Ni1 N2 100.27(16) . 2_656
N1 Ni1 C7 138.1(2) . 1_655
N1 Ni1 O1 108.13(19) . 1_655
N2 Ni1 N6 94.4(4) 2_656 1_544
N2 Ni1 C7 121.5(3) 2_656 1_655
N2 Ni1 O1 151.6(2) 2_656 1_655
O1 Ni1 C7 30.10(15) 1_655 1_655
C9 O3 H3 109.5 . .
H5A O5 H5B 105.9 . .
C1 C2 H2 118.9 . .
C3 C2 H2 118.9 . .
C3 C2 C1 122.2(6) . .
C24 N6 Ni1 122.0(4) . 1_566
C23 N6 Ni1 121.7(4) . 1_566
C23 N6 C24 116.0(5) . .
C1 C6 H6 120.0 . .
C5 C6 H6 120.0 . .
C5 C6 C1 120.0(5) . .
C7 O2 Ni1 94.7(3) . 1_455
C15 C16 H16 118.5 . .
C15 C16 C17 123.1(7) . .
C17 C16 H16 118.5 . .
C3 C4 H4 120.2 . .
C5 C4 H4 120.2 . .
C5 C4 C3 119.5(5) . .
C10 C11 H11 119.3 . .
C10 C11 C12 121.4(6) . .
C12 C11 H11 119.3 . .
C2 C1 C6 118.8(5) . .
C2 C1 C8 117.8(6) . .
C6 C1 C8 123.0(5) . .
C18 C19 H19 118.8 . .
C20 C19 H19 118.8 . .
C20 C19 C18 122.5(7) . .
C10 N5 Ni1 123.0(4) . .
C14 N5 Ni1 121.1(4) . .
C14 N5 C10 115.6(5) . .
C11 C10 H10 118.3 . .
N5 C10 C11 123.5(6) . .
N5 C10 H10 118.3 . .
N4 C8 C1 127.2(5) . .
N4 C8 N3 111.2(4) . .
N3 C8 C1 121.5(5) . .
C2 C3 C4 118.5(5) . .
C2 C3 C7 118.7(6) . .
C4 C3 C7 122.1(5) . .
N2 N1 Ni1 126.1(4) . .
N2 N1 N4 109.1(5) . .
N4 N1 Ni1 124.1(3) . .
C6 C5 C4 120.9(6) . .
C6 C5 C9 121.8(5) . .
C4 C5 C9 116.9(5) . .
N1 N2 Ni1 131.9(4) . 2_656
N1 N2 N3 109.8(5) . .
N3 N2 Ni1 117.8(3) . 2_656
C11 C12 C15 123.2(6) . .
C11 C12 C13 114.7(5) . .
C13 C12 C15 122.0(6) . .
C16 C15 C12 124.8(6) . .
C16 C15 C20 115.9(6) . .
C20 C15 C12 119.0(6) . .
C22 C21 C18 122.2(6) . .
C22 C21 C25 115.8(5) . .
C25 C21 C18 122.0(6) . .
C21 C22 H22 120.0 . .
C23 C22 C21 120.1(6) . .
C23 C22 H22 120.0 . .
C8 N4 N1 105.0(5) . .
N6 C24 H24 118.0 . .
N6 C24 C25 123.9(6) . .
C25 C24 H24 118.0 . .
C19 C18 C21 119.6(6) . .
C17 C18 C19 115.0(6) . .
C17 C18 C21 125.1(6) . .
N6 C23 C22 123.9(6) . .
N6 C23 H23 118.0 . .
C22 C23 H23 118.0 . .
C19 C20 C15 119.5(7) . .
C19 C20 H20 120.3 . .
C15 C20 H20 120.3 . .
C16 C17 H17 118.1 . .
C18 C17 C16 123.7(7) . .
C18 C17 H17 118.1 . .
C21 C25 H25 119.9 . .
C24 C25 C21 120.2(6) . .
C24 C25 H25 119.9 . .
O2 C7 Ni1 54.6(3) . 1_455
O2 C7 C3 116.9(5) . .
C3 C7 Ni1 167.3(4) . 1_455
O1 C7 Ni1 66.5(4) . 1_455
O1 C7 O2 120.6(5) . .
O1 C7 C3 122.4(5) . .
O3 C9 C5 112.6(6) . .
O4 C9 O3 123.2(6) . .
O4 C9 C5 124.2(6) . .
C12 C13 H13 119.9 . .
C14 C13 C12 120.1(6) . .
C14 C13 H13 119.9 . .
N5 C14 C13 124.7(6) . .
N5 C14 H14 117.6 . .
C13 C14 H14 117.6 . .
N2 N3 C8 104.9(4) . .
C7 O1 Ni1 83.4(4) . 1_455

loop_
_geom_bond_atom_site_label_1
_geom_bond_atom_site_label_2
_geom_bond_distance
_geom_bond_site_symmetry_2
Ni1 N6 2.068(8) 1_544
Ni1 O2 2.005(10) 1_655
Ni1 N5 2.058(9) .
Ni1 N1 1.983(11) .
Ni1 N2 2.068(9) 2_656
Ni1 C7 2.450(9) 1_655
Ni1 O1 2.261(8) 1_655
O3 H3 0.8200 .
O3 C9 1.311(9) .
O4 C9 1.182(8) .
O5 H5A 0.8383 .
O5 H5B 0.8398 .
C2 H2 0.9300 .
C2 C1 1.361(8) .
C2 C3 1.367(9) .
N6 Ni1 2.068(8) 1_566
N6 C24 1.324(8) .
N6 C23 1.314(8) .
C6 H6 0.9300 .
C6 C1 1.375(9) .
C6 C5 1.361(9) .
O2 Ni1 2.004(10) 1_455
O2 C7 1.255(7) .
C16 H16 0.9300 .
C16 C15 1.314(10) .
C16 C17 1.342(9) .
C4 H4 0.9300 .
C4 C3 1.381(9) .
C4 C5 1.369(9) .
C11 H11 0.9300 .
C11 C10 1.342(8) .
C11 C12 1.363(9) .
C1 C8 1.432(8) .
C19 H19 0.9300 .
C19 C18 1.389(10) .
C19 C20 1.346(9) .
N5 C10 1.336(8) .
N5 C14 1.296(8) .
C10 H10 0.9300 .
C8 N4 1.310(8) .
C8 N3 1.343(8) .
C3 C7 1.470(9) .
N1 N2 1.307(7) .
N1 N4 1.336(7) .
C5 C9 1.478(10) .
N2 Ni1 2.068(8) 2_656
N2 N3 1.311(8) .
C12 C15 1.445(8) .
C12 C13 1.386(9) .
C15 C20 1.399(7) .
C21 C22 1.374(9) .
C21 C18 1.454(8) .
C21 C25 1.375(10) .
C22 H22 0.9300 .
C22 C23 1.348(8) .
C24 H24 0.9300 .
C24 C25 1.338(8) .
C18 C17 1.300(10) .
C23 H23 0.9300 .
C20 H20 0.9300 .
C17 H17 0.9300 .
C25 H25 0.9300 .
C7 Ni1 2.450(9) 1_455
C7 O1 1.237(7) .
C13 H13 0.9300 .
C13 C14 1.352(8) .
C14 H14 0.9300 .
O1 Ni1 2.261(8) 1_455

loop_
_geom_torsion_atom_site_label_1
_geom_torsion_atom_site_label_2
_geom_torsion_atom_site_label_3
_geom_torsion_atom_site_label_4
_geom_torsion
_geom_torsion_site_symmetry_1
_geom_torsion_site_symmetry_2
_geom_torsion_site_symmetry_3
_geom_torsion_site_symmetry_4
Ni1 N6 C24 C25 173.8(5) 1_566 . . .
Ni1 N6 C23 C22 -173.0(5) 1_566 . . .
Ni1 O2 C7 C3 169.0(4) 1_455 . . .
Ni1 O2 C7 O1 -8.4(5) 1_455 . . .
Ni1 N5 C10 C11 -173.8(5) . . . .
Ni1 N5 C14 C13 173.3(5) . . . .
Ni1 N1 N2 Ni1 18.0(6) . . . 2_656
Ni1 N1 N2 N3 -170.7(3) . . . .
Ni1 N1 N4 C8 171.0(3) . . . .
Ni1 N2 N3 C8 172.5(3) 2_656 . . .
C2 C1 C8 N4 170.2(5) . . . .
C2 C1 C8 N3 -13.6(7) . . . .
C2 C3 C7 Ni1 58.0(18) . . . 1_455
C2 C3 C7 O2 12.7(7) . . . .
C2 C3 C7 O1 -169.9(5) . . . .
N6 C24 C25 C21 -0.7(10) . . . .
C6 C1 C8 N4 -17.9(8) . . . .
C6 C1 C8 N3 158.4(5) . . . .
C6 C5 C9 O3 3.3(8) . . . .
C6 C5 C9 O4 -176.0(6) . . . .
O2 C7 O1 Ni1 7.5(4) . . . 1_455
C16 C15 C20 C19 4.1(13) . . . .
C4 C3 C7 Ni1 -112.5(16) . . . 1_455
C4 C3 C7 O2 -157.8(5) . . . .
C4 C3 C7 O1 19.6(8) . . . .
C4 C5 C9 O3 176.8(5) . . . .
C4 C5 C9 O4 -2.5(9) . . . .
C11 C12 C15 C16 21.0(12) . . . .
C11 C12 C15 C20 -151.6(7) . . . .
C11 C12 C13 C14 1.0(10) . . . .
C1 C2 C3 C4 1.9(8) . . . .
C1 C2 C3 C7 -168.9(5) . . . .
C1 C6 C5 C4 2.9(8) . . . .
C1 C6 C5 C9 176.2(5) . . . .
C1 C8 N4 N1 176.7(5) . . . .
C1 C8 N3 N2 -176.8(4) . . . .
C19 C18 C17 C16 3.6(15) . . . .
C10 C11 C12 C15 178.1(6) . . . .
C10 C11 C12 C13 -1.6(10) . . . .
C10 N5 C14 C13 -0.1(10) . . . .
C3 C2 C1 C6 -1.3(8) . . . .
C3 C2 C1 C8 171.1(5) . . . .
C3 C4 C5 C6 -2.3(8) . . . .
C3 C4 C5 C9 -175.8(5) . . . .
C3 C7 O1 Ni1 -169.8(4) . . . 1_455
N1 N2 N3 C8 -0.2(5) . . . .
C5 C6 C1 C2 -1.2(8) . . . .
C5 C6 C1 C8 -173.0(5) . . . .
C5 C4 C3 C2 -0.1(8) . . . .
C5 C4 C3 C7 170.3(5) . . . .
N2 N1 N4 C8 -0.1(5) . . . .
C12 C11 C10 N5 1.5(10) . . . .
C12 C15 C20 C19 177.3(7) . . . .
C12 C13 C14 N5 -0.2(11) . . . .
C15 C16 C17 C18 2.5(18) . . . .
C15 C12 C13 C14 -178.7(6) . . . .
C21 C22 C23 N6 -1.0(11) . . . .
C21 C18 C17 C16 177.8(9) . . . .
C22 C21 C18 C19 166.8(7) . . . .
C22 C21 C18 C17 -7.2(11) . . . .
C22 C21 C25 C24 1.4(9) . . . .
N4 C8 N3 N2 0.1(5) . . . .
N4 N1 N2 Ni1 -171.1(3) . . . 2_656
N4 N1 N2 N3 0.2(5) . . . .
C24 N6 C23 C22 1.8(10) . . . .
C18 C19 C20 C15 1.9(14) . . . .
C18 C21 C22 C23 177.6(6) . . . .
C18 C21 C25 C24 -176.8(6) . . . .
C23 N6 C24 C25 -0.9(9) . . . .
C20 C19 C18 C21 179.7(7) . . . .
C20 C19 C18 C17 -5.7(13) . . . .
C17 C16 C15 C12 -179.2(9) . . . .
C17 C16 C15 C20 -6.4(16) . . . .
C25 C21 C22 C23 -0.6(10) . . . .
C25 C21 C18 C19 -15.1(10) . . . .
C25 C21 C18 C17 170.9(8) . . . .
C13 C12 C15 C16 -159.3(9) . . . .
C13 C12 C15 C20 28.1(11) . . . .
C14 N5 C10 C11 -0.6(9) . . . .
N3 C8 N4 N1 0.0(5) . . . .
